data_2004129
loop_
_publ_author_name
'Jones, R.'
'Rettig, S. J.'
'Trotter, J.'

_publ_section_title
;
 \a- and \g-Polymorphs of Dimethyl
 9-Chloromethyl-9,10-dihydro-9,10-ethenoanthracene-11,12-dicarboxylate
;
_journal_issue 11
_journal_name_full 'Acta Crystallographica Section C'
_journal_page_first 2392
_journal_page_last 2395
_journal_paper_doi 10.1107/S0108270195005336
_journal_volume 51
_journal_year 1995
_chemical_formula_moiety 'C21 H17 Cl O4'
_chemical_formula_sum 'C21 H17 Cl O4'
_chemical_formula_weight 368.82
_chemical_melting_point 442.0(10)
_chemical_name_systematic
;
Dimethyl 9-chloromethyl-9,10-dihydro-9,10-ethenoanthracene-
11,12-dicarboxylate
;
_space_group_IT_number 14
_symmetry_cell_setting monoclinic
_symmetry_space_group_name_Hall '-P 2ybc'
_symmetry_space_group_name_H-M 'P 1 21/c 1'
_atom_type_scat_source IntTabIV
_cell_angle_alpha 90
_cell_angle_beta 108.11(1)
_cell_angle_gamma 90
_cell_formula_units_Z 8
_cell_length_a 20.550(1)
_cell_length_b 10.513(1)
_cell_length_c 17.813(1)
_cell_measurement_reflns_used 25
_cell_measurement_temperature 294
_cell_measurement_theta_max 51
_cell_measurement_theta_min 48
_cell_volume 3657.7(5)
_computing_cell_refinement ' TEXSAN (Molecular Structure Corporation, 1985)'
_computing_data_collection ' TEXSAN (Molecular Structure Corporation, 1985)'
_computing_data_reduction ' TEXSAN (Molecular Structure Corporation, 1985)'
_computing_molecular_graphics ' TEXSAN (Molecular Structure Corporation, 1985)'
_computing_structure_refinement ' TEXSAN (Molecular Structure Corporation, 1985)'
_computing_structure_solution ' TEXSAN (Molecular Structure Corporation, 1985)'
_diffrn_ambient_temperature 294
_diffrn_measurement_device 'Rigaku AFC6S'
_diffrn_measurement_method '\w/2\q scan'
_diffrn_radiation_monochromator graphite
_diffrn_radiation_source xray_tube
_diffrn_radiation_type 'Copper K\a'
_diffrn_radiation_wavelength 1.5418
_diffrn_reflns_av_R_equivalents 0.040
_diffrn_reflns_limit_h_max 24
_diffrn_reflns_limit_h_min -25
_diffrn_reflns_limit_k_max 13
_diffrn_reflns_limit_k_min 0
_diffrn_reflns_limit_l_max 21
_diffrn_reflns_limit_l_min 0
_diffrn_reflns_number 7802
_diffrn_reflns_theta_max 77.5
_diffrn_standards_decay_% 10.0
_diffrn_standards_interval_count 200
_diffrn_standards_number 3
_exptl_absorpt_coefficient_mu 2.1
_exptl_absorpt_correction_T_max 1.00
_exptl_absorpt_correction_T_min 0.84
_exptl_absorpt_correction_type ' empirical \y scans (TEXSAN; Molecular Structure Corporation, 1985)'
_exptl_crystal_colour colourless
_exptl_crystal_density_diffrn 1.339
_exptl_crystal_description block
_exptl_crystal_F_000 1536
_exptl_crystal_size_max 0.45
_exptl_crystal_size_mid 0.37
_exptl_crystal_size_min 0.30
_refine_diff_density_max 0.31
_refine_diff_density_min -0.40
_refine_ls_extinction_coef 0.16E-5
_refine_ls_extinction_method ' TEXSAN (Molecular Structure Corporation, 1985)'
_refine_ls_goodness_of_fit_obs 4.0
_refine_ls_hydrogen_treatment noref
_refine_ls_matrix_type full
_refine_ls_number_constraints 0
_refine_ls_number_parameters 480
_refine_ls_number_reflns 5761
_refine_ls_number_restraints 0
_refine_ls_R_factor_obs .048
_refine_ls_shift/esd_max .17
_refine_ls_structure_factor_coef F
_refine_ls_weighting_details 'w = 1/\s^2^(F)'
_refine_ls_weighting_scheme calc
_refine_ls_wR_factor_obs .056
_reflns_number_observed 5761
_reflns_number_total 7537
_reflns_observed_criterion I>3\s(I)
_cod_data_source_file fg1072.cif
_cod_data_source_block gamma
_cod_depositor_comments
;
The following automatic conversions were performed:

'_chemical_melting_point' value '441-443K' was changed to '442.0(10)'
- the average value was taken and precision was estimated.

Automatic conversion script
Id: cif_fix_values 1715 2011-07-08 13:25:40Z adriana 

The following automatic conversions were performed:

'_refine_ls_weighting_scheme' value '1/\s^2^(F)' was changed to
'calc'. New tag '_refine_ls_weighting_details' was created. The value
of the new tag was set to 'w = 1/\s^2^(F)'.

Automatic conversion script
Id: cif_fix_values 3143 2015-03-26 13:38:13Z robertas 
;
_cod_original_cell_volume 3658.0(10)
_cod_original_sg_symbol_H-M 'P 21/c'
_cod_database_code 2004129

loop_
_symmetry_equiv_pos_as_xyz
x,y,z
-x,-y,-z
-x,1/2+y,1/2-z
x,1/2-y,1/2+z

loop_
_atom_site_label
_atom_site_occupancy
_atom_site_fract_x
_atom_site_fract_y
_atom_site_fract_z
_atom_site_U_iso_or_equiv
Cl1 1.0 .46467(3) .14928(6) .14386(3) .0589(4)
O1 1.0 .56324(8) .3959(2) .17216(9) .047(1)
O2 1.0 .6313(1) .2303(2) .1689(1) .071(1)
O3 1.0 .6940(1) .4666(2) .2923(1) .071(1)
O4 1.0 .7002(1) .5038(2) .4172(1) .087(1)
C1 1.0 .6171(1) -.0527(2) .3630(2) .053(1)
C2 1.0 .6632(1) -.1082(3) .4292(2) .067(1)
C3 1.0 .6953(1) -.0375(3) .4948(2) .066(1)
C4 1.0 .6822(1) .0923(3) .4967(1) .057(1)
C4a 1.0 .6363(1) .1484(2) .4313(1) .044(1)
C5 1.0 .5012(1) .3450(2) .4474(1) .049(1)
C6 1.0 .4305(1) .3351(3) .4231(2) .057(1)
C7 1.0 .3971(1) .2665(3) .3559(2) .056(1)
C8 1.0 .4341(1) .2069(2) .3121(1) .045(1)
C8a 1.0 .5044(1) .2175(2) .3358(1) .037(1)
C9 1.0 .5545(1) .1562(2) .2973(1) .038(1)
C9a 1.0 .6040(1) .0770(2) .3645(1) .041(1)
C10 1.0 .6151(1) .2879(2) .4230(1) .042(1)
C10a 1.0 .5379(1) .2879(2) .4036(1) .039(1)
C11 1.0 .5984(1) .2691(2) .2837(1) .041(1)
C12 1.0 .6303(1) .3349(2) .3493(1) .043(1)
C13 1.0 .6012(1) .2953(2) .2024(1) .045(1)
C14 1.0 .5539(2) .4246(3) .0903(2) .072(1)
C15 1.0 .6782(1) .4435(3) .3574(2) .053(1)
C16 1.0 .7421(2) .5692(4) .2957(2) .092(2)
C17 1.0 .5227(1) .0714(2) .2261(1) .045(1)
Cl1' 1.0 .02838(4) .17087(7) .35979(4) .0695(4)
O1' 1.0 .15599(9) .3883(2) .3469(1) .060(1)
O2' 1.0 .1915(1) .1871(2) .3454(1) .080(1)
O3' 1.0 .2152(1) .4256(3) .2244(1) .092(1)
O4' 1.0 .1397(2) .5255(3) .1300(2) .128(2)
C1' 1.0 .0782(1) -.0539(2) .1540(1) 047(1)
C2' 1.0 .0935(1) -.1124(2) .0912(2) .053(1)
C3' 1.0 .0972(1) -.0421(3) .0280(1) .053(1)
C4' 1.0 .0865(1) .0887(2) .0256(1) .048(1)
C4a' 1.0 .0718(1) .1476(2) .0878(1) .039(1)
C5' 1.0 -.0694(1) .3560(2) .0556(1) .056(1)
C6' 1.0 -.1318(1) .3457(3) .0691(2) .068(1)
C7' 1.0 -.1382(1) .2736(3) .1304(2) .068(1)
C8' 1.0 -.0817(1) .2103(3) .1812(2) .054(1)
C8a' 1.0 -.0186(1) .2230(2) .1687(1) .041(1)
C9' 1.0 .0492(1) .1572(2) .2150(1) .039(1)
C9a' 1.0 .0674(1) .0763(2) .1518(1) .038(1)
C10' 1.0 .0571(1) .2887(2) .0950(1) .043(1)
C10a' 1.0 -.0131(1) .2942(2) .1053(1) .042(1)
C11' 1.0 .1037(1) .2634(2) .2352(1) .041(1)
C12' 1.0 .1077(1) .3308(2) .1732(1) .043(1)
C13' 1.0 .1551(1) .2737(2) .3152(1) .048(1)
C14' 1.0 .2119(2) .4101(4) .4189(2) .084(2)
C15' 1.0 .1546(2) .4371(3) .1728(2) .067(1)
C16' 0.76(1) .2572(2) .5408(5) .2318(3) .092(4)
C16" 0.24 .2168(9) .605(2) .158(1) .10(1)
C17' 1.0 .0451(1) .0766(2) .2839(1) .052(1)
H1 1.0 .594 -.104 .316 .06
H2 1.0 .673 -.200 .429 .08
H3 1.0 .728 -.078 .541 .08
H4 1.0 .705 .143 .544 .07
H5 1.0 .525 .392 .495 .06
H6 1.0 .404 .377 .454 .07
H7 1.0 .347 .260 .339 .07
H8 1.0 .410 .158 .265 .05
H10 1.0 .638 .338 .470 .05
H14a 1.0 .599 .440 .083 .09
H14b 1.0 .532 .353 .057 .09
H14c 1.0 .525 .501 .075 .09
H16a 1.0 .785 .552 .337 .11
H16b 1.0 .751 .576 .245 .11
H16c 1.0 .723 .649 .307 .11
H17a 1.0 .498 .003 .243 .05
H17b 1.0 .560 .035 .209 .05
H1' 1.0 .075 -.104 .199 .06
H2' 1.0 .102 -.204 .092 .06
H3' 1.0 .108 -.084 -.016 .06
H4' 1.0 .089 .139 -.020 .06
H5' 1.0 -.065 .407 .011 .07
H6' 1.0 -.172 .390 .035 .08
H7' 1.0 -.183 .266 .139 .08
H8' 1.0 -.087 .158 .225 .06
H10' 1.0 .060 .339 .050 .05
H14a' 1.0 .209 .349 .459 .10
H14b' 1.0 .256 .399 .408 .10
H14c' 1.0 .209 .497 .438 .10
H16a' 0.76 .285 .552 .287 .11
H16b' 0.76 .287 .533 .199 .11
H16c' 0.76 .227 .615 .215 .11
H16a" 0.24 .252 .551 .150 .12
H16b" 0.24 .213 .683 .128 .12
H16c" 0.24 .229 .627 .215 .12
H17a' 1.0 .008 .014 .265 .06
H17b' 1.0 .089 .032 .306 .06

loop_
_geom_angle_atom_site_label_1
_geom_angle_atom_site_label_2
_geom_angle_atom_site_label_3
_geom_angle
_geom_angle_publ_flag
C2 C1 C9a 118.7(2) no
C1 C2 C3 121.1(3) no
C2 C3 C4 120.5(2) no
C3 C4 C4a 118.9(3) no
C4 C4a C9a 120.7(2) no
C4 C4a C10 126.3(2) no
C9a C4a C10 113.0(2) no
C6 C5 C10a 119.7(2) no
C5 C6 C7 120.0(2) no
C6 C7 C8 120.5(2) no
C7 C8 C8a 119.6(2) no
C8 C8a C9 127.6(2) no
C8 C8a C10a 119.6(2) no
C9 C8a C10a 112.7(2) no
C8a C9 C9a 104.4(2) no
C8a C9 C11 104.5(2) no
C8a C9 C17 116.2(2) no
C9a C9 C11 104.9(2) no
C9a C9 C17 109.7(2) no
C11 C9 C17 115.9(2) no
C1 C9a C4a 120.1(2) no
C1 C9a C9 126.6(2) no
C4a C9a C9 113.3(2) no
C4a C10 C10a 105.6(2) no
C4a C10 C12 105.5(2) no
C10a C10 C12 106.5(2) no
C5 C10a C8a 120.6(2) no
C5 C10a C10 126.1(2) no
C8a C10a C10 113.3(2) no
C9 C11 C12 114.1(2) no
C9 C11 C13 119.4(2) no
C12 C11 C13 126.5(2) no
C10 C12 C11 114.1(2) no
C10 C12 C15 118.2(2) no
C11 C12 C15 127.7(2) no
C11 C13 O1 110.3(2) no
C11 C13 O2 124.0(2) no
O1 C13 O2 125.6(2) no
C13 O1 C14 117.0(2) no
C12 C15 O3 113.1(2) no
C12 C15 O4 123.2(2) no
O3 C15 O4 123.7(2) no
C15 O3 C16 116.8(2) no
C9 C17 Cl1 115.0(2) no
C2' C1' C9a' 119.1(2) no
C1' C2' C3' 120.4(2) no
C2' C3' C4' 120.7(2) no
C3' C4' C4a' 119.3(2) no
C4' C4a' C9a' 120.1(2) no
C4' C4a' C10' 126.9(2) no
C9a' C4a' C10' 112.9(2) no
C6' C5' C10a' 119.3(3) no
C5' C6' C7' 120.5(2) no
C6' C7' C8' 120.9(3) no
C7' C8' C8a' 118.6(3) no
C8' C8a' C9' 127.1(2) no
C8' C8a' C10a' 119.9(2) no
C9' C8a' C10a' 112.8(2) no
C8a' C9' C9a' 103.9(2) no
C8a' C9' C11' 105.6(2) no
C8a' C9' C17' 114.5(2) no
C9a' C9' C11' 104.2(2) no
C9a' C9' C17' 111.7(2) no
C11' C9' C17' 115.8(2) no
C1' C9a' C4a' 120.3(2) no
C1' C9a' C9' 126.6(2) no
C4a' C9a' C9' 113.1(2) no
C4a' C10' C10a' 105.6(2) no
C4a' C10' C12' 105.2(2) no
C10a' C10' C12' 106.5(2) no
C5' C10a' C8a' 120.7(2) no
C5' C10a' C10' 125.6(2) no
C8a' C10a' C10' 113.6(2) no
C9' C11' C12' 114.7(2) no
C9' C11' C13' 121.5(2) no
C12' C11' C13' 123.0(2) no
C10' C12' C11' 113.7(2) no
C10' C12' C15' 118.5(2) no
C11' C12' C15' 127.8(2) no
C11' C13' O1' 112.6(2) no
C11' C13' O2' 122.2(2) no
O1' C13' O2' 125.1(2) no
C13' O1' C14' 115.0(2) no
C12' C15' O3' 114.1(3) no
C12' C15' O4' 124.1(3) no
O3' C15' O4' 121.9(3) no
C15' O3' C16' 113.1(3) no
C15' O4' C16" 99.0(10) no
C9' C17' Cl1' 111.9(2) no

loop_
_geom_bond_atom_site_label_1
_geom_bond_atom_site_label_2
_geom_bond_distance
_geom_bond_publ_flag
Cl1 C17 1.776(2) no
C1 C2 1.391(4) no
C1 C9a 1.392(3) no
C2 C3 1.369(4) no
C3 C4 1.393(4) no
C4 C4a 1.383(3) no
C4a C9a 1.389(3) no
C4a C10 1.524(3) no
C5 C6 1.385(4) no
C5 C10a 1.380(3) no
C6 C7 1.383(4) no
C7 C8 1.396(3) no
C8 C8a 1.378(3) no
C8a C9 1.544(3) no
C8a C10a 1.401(3) no
C9 C9a 1.550(3) no
C9 C11 1.555(3) no
C9 C17 1.522(3) no
C10 C10a 1.515(3) no
C10 C12 1.523(3) no
C11 C12 1.341(3) no
C11 C13 1.493(3) no
C12 C15 1.485(3) no
C13 O1 1.325(3) no
O1 C14 1.442(3) no
C13 O2 1.198(3) no
C15 O3 1.320(3) no
O3 C16 1.452(3) no
C15 O4 1.201(3) no
Cl1' C17' 1.793(3) no
C1' C2' 1.395(3) no
C1' C9a' 1.385(3) no
C2' C3' 1.368(4) no
C3' C4' 1.391(4) no
C4' C4a' 1.382(3) no
C4a' C9a' 1.391(3) no
C4a' C10' 1.527(3) no
C5' C6' 1.380(4) no
C5' C10a' 1.381(3) no
C6' C7' 1.369(5) no
C7' C8' 1.399(4) no
C8' C8a' 1.389(3) no
C8a' C9' 1.545(3) no
C8a' C10a' 1.388(3) no
C9' C9a' 1.547(3) no
C9' C11' 1.543(3) no
C9' C17' 1.515(3) no
C10' C10a' 1.511(3) no
C10' C12' 1.522(3) no
C11' C12' 1.336(3) no
C11' C13' 1.491(3) no
C12' C15' 1.477(4) no
C13' O1' 1.328(3) no
O1' C14' 1.450(3) no
C13' O2' 1.195(3) no
C15' O3' 1.303(3) no
O3' C16' 1.469(5) no
O4' C16" 1.720(10) no
C15' O4' 1.180(4) no
